data_7107954
loop_
_publ_author_name
'Chengzhong Cui'
'Roger A. Lalancette'
'Frieder Jakle'

_publ_section_title
;
 The elusive tripodal tris(2-pyridyl)borate ligand: a strongly
 coordinating tetraarylborate
;
_journal_name_full Chem.Commun.
_journal_page_first 6930
_journal_paper_doi 10.1039/c2cc33059h
_journal_volume 48
_journal_year 2012
_chemical_formula_moiety 'C50 H50 B2 Fe N6, C7 H8'
_chemical_formula_sum 'C57 H58 B2 Fe N6'
_chemical_formula_weight 904.56
_chemical_name_systematic
;
?
;
_space_group_IT_number 15
_symmetry_cell_setting monoclinic
_symmetry_space_group_name_Hall '-C 2yc'
_symmetry_space_group_name_H-M 'C 1 2/c 1'
_atom_sites_solution_hydrogens geom
_atom_sites_solution_primary direct
_atom_sites_solution_secondary difmap
_audit_creation_method SHELXL-97
_cell_angle_alpha 90.00
_cell_angle_beta 105.384(1)
_cell_angle_gamma 90.00
_cell_formula_units_Z 4
_cell_length_a 18.0553(2)
_cell_length_b 10.0207(1)
_cell_length_c 26.1009(4)
_cell_measurement_reflns_used 9961
_cell_measurement_temperature 100(2)
_cell_measurement_theta_max 66.66
_cell_measurement_theta_min 3.51
_cell_volume 4553.15(10)
_computing_cell_refinement 'APEX 2'
_computing_data_collection 'APEX 2 (Bruker, 2006)'
_computing_data_reduction 'SAINT (Bruker, 2005)'
_computing_molecular_graphics SHELXTL
_computing_publication_material SHELXTL
_computing_structure_refinement SHELXTL
_computing_structure_solution 'SHELXTL (Sheldrick, 2008b)'
_diffrn_ambient_temperature 100(2)
_diffrn_measured_fraction_theta_full 0.972
_diffrn_measured_fraction_theta_max 0.972
_diffrn_measurement_device_type 'Bruker SMART CCD Apex-II area-detector'
_diffrn_measurement_method '\f and \w'
_diffrn_radiation_monochromator graphite
_diffrn_radiation_source 'fine-focus sealed tube'
_diffrn_radiation_type CuK\a
_diffrn_radiation_wavelength 1.54178
_diffrn_reflns_av_R_equivalents 0.027
_diffrn_reflns_av_sigmaI/netI 0.021
_diffrn_reflns_limit_h_max 20
_diffrn_reflns_limit_h_min -21
_diffrn_reflns_limit_k_max 11
_diffrn_reflns_limit_k_min 0
_diffrn_reflns_limit_l_max 30
_diffrn_reflns_limit_l_min 0
_diffrn_reflns_number 17098
_diffrn_reflns_theta_full 67.27
_diffrn_reflns_theta_max 67.27
_diffrn_reflns_theta_min 3.51
_diffrn_standards_decay_% 0
_diffrn_standards_number 0
_exptl_absorpt_coefficient_mu 3.012
_exptl_absorpt_correction_T_max 0.6778
_exptl_absorpt_correction_T_min 0.5197
_exptl_absorpt_correction_type numerical
_exptl_absorpt_process_details 'SADABS (Sheldrick, 2008a)'
_exptl_crystal_colour orange
_exptl_crystal_density_diffrn 1.320
_exptl_crystal_density_method 'not measured'
_exptl_crystal_description parallelepiped
_exptl_crystal_F_000 1912
_exptl_crystal_size_max 0.25
_exptl_crystal_size_mid 0.21
_exptl_crystal_size_min 0.14
_refine_diff_density_max 0.34
_refine_diff_density_min -0.41
_refine_diff_density_rms 0.05
_refine_ls_goodness_of_fit_ref 1.05
_refine_ls_hydrogen_treatment constr
_refine_ls_matrix_type full
_refine_ls_number_parameters 305
_refine_ls_number_reflns 3964
_refine_ls_number_restraints 0
_refine_ls_restrained_S_all 1.05
_refine_ls_R_factor_all 0.037
_refine_ls_R_factor_gt 0.033
_refine_ls_shift/su_max 0.00
_refine_ls_shift/su_mean 0.00
_refine_ls_structure_factor_coef Fsqd
_refine_ls_weighting_details 'calc w=1/[\s^2^(Fo^2^)+(0.0561P)^2^+3.0717P] where P=(Fo^2^+2Fc^2^)/3'
_refine_ls_weighting_scheme calc
_refine_ls_wR_factor_gt 0.087
_refine_ls_wR_factor_ref 0.090
_reflns_number_gt 3630
_reflns_number_total 3964
_reflns_threshold_expression I>2\s(I)
_cod_data_source_file c2cc33059h.txt
_cod_data_source_block complex2
_cod_original_cell_volume 4553.1(1)
_cod_original_sg_symbol_H-M 'C 2/c'
_cod_database_code 7107954

loop_
_symmetry_equiv_pos_as_xyz
'x, y, z'
'-x, y, -z+1/2'
'x+1/2, y+1/2, z'
'-x+1/2, y+1/2, -z+1/2'
'-x, -y, -z'
'x, -y, z-1/2'
'-x+1/2, -y+1/2, -z'
'x+1/2, -y+1/2, z-1/2'

loop_
_atom_site_label
_atom_site_type_symbol
_atom_site_fract_x
_atom_site_fract_y
_atom_site_fract_z
_atom_site_U_iso_or_equiv
_atom_site_adp_type
_atom_site_occupancy
_atom_site_symmetry_multiplicity
_atom_site_calc_flag
_atom_site_refinement_flags
Fe1 Fe 0.2500 0.2500 0.0000 0.01230(11) Uani 1 2 d S
B1 B 0.29574(11) 0.25467(17) 0.12453(7) 0.0156(4) Uani 1 1 d .
N1 N 0.32916(7) 0.13486(13) 0.04708(5) 0.0147(3) Uani 1 1 d .
N2 N 0.29132(7) 0.40699(13) 0.04529(5) 0.0148(3) Uani 1 1 d .
N3 N 0.17893(7) 0.21340(13) 0.04391(5) 0.0146(3) Uani 1 1 d .
C1 C 0.34755(9) 0.14898(15) 0.10092(6) 0.0155(3) Uani 1 1 d .
C2 C 0.41202(9) 0.08005(17) 0.13131(6) 0.0195(4) Uani 1 1 d .
H2 H 0.4278 0.0941 0.1686 0.023 Uiso 1 1 calc R
C3 C 0.45325(9) -0.00744(17) 0.10872(7) 0.0215(4) Uani 1 1 d .
H3 H 0.4958 -0.0550 0.1301 0.026 Uiso 1 1 calc R
C4 C 0.43113(9) -0.02437(16) 0.05399(7) 0.0199(4) Uani 1 1 d .
H4 H 0.4573 -0.0852 0.0370 0.024 Uiso 1 1 calc R
C5 C 0.37003(9) 0.04969(15) 0.02501(6) 0.0176(3) Uani 1 1 d .
H5 H 0.3558 0.0405 -0.0126 0.021 Uiso 1 1 calc R
C6 C 0.31524(9) 0.39632(16) 0.09933(6) 0.0157(3) Uani 1 1 d .
C7 C 0.35661(9) 0.50250(16) 0.12821(7) 0.0192(3) Uani 1 1 d .
H7 H 0.3768 0.4933 0.1655 0.023 Uiso 1 1 calc R
C8 C 0.36899(9) 0.61990(17) 0.10427(7) 0.0209(4) Uani 1 1 d .
H8 H 0.3969 0.6911 0.1246 0.025 Uiso 1 1 calc R
C9 C 0.33971(9) 0.63163(16) 0.04963(7) 0.0200(4) Uani 1 1 d .
H9 H 0.3451 0.7122 0.0318 0.024 Uiso 1 1 calc R
C10 C 0.30261(9) 0.52299(16) 0.02202(6) 0.0178(3) Uani 1 1 d .
H10 H 0.2839 0.5300 -0.0155 0.021 Uiso 1 1 calc R
C11 C 0.20426(9) 0.22457(15) 0.09770(6) 0.0149(3) Uani 1 1 d .
C12 C 0.15070(9) 0.21056(16) 0.12780(6) 0.0177(3) Uani 1 1 d .
H12 H 0.1675 0.2201 0.1653 0.021 Uiso 1 1 calc R
C13 C 0.07428(9) 0.18328(16) 0.10419(7) 0.0191(4) Uani 1 1 d .
H13 H 0.0386 0.1756 0.1250 0.023 Uiso 1 1 calc R
C14 C 0.05060(9) 0.16730(16) 0.04947(7) 0.0195(4) Uani 1 1 d .
H14 H -0.0012 0.1457 0.0321 0.023 Uiso 1 1 calc R
C15 C 0.10411(9) 0.18362(15) 0.02102(6) 0.0169(3) Uani 1 1 d .
H15 H 0.0879 0.1736 -0.0165 0.020 Uiso 1 1 calc R
C16 C 0.31047(9) 0.25381(15) 0.18905(7) 0.0156(3) Uani 1 1 d .
C17 C 0.33116(9) 0.13966(16) 0.22066(6) 0.0175(3) Uani 1 1 d .
H17 H 0.3389 0.0586 0.2039 0.021 Uiso 1 1 calc R
C18 C 0.34100(9) 0.13930(16) 0.27554(6) 0.0178(3) Uani 1 1 d .
H18 H 0.3565 0.0593 0.2949 0.021 Uiso 1 1 calc R
C19 C 0.32867(10) 0.25327(15) 0.30252(7) 0.0166(4) Uani 1 1 d .
C20 C 0.30269(9) 0.36549(16) 0.27123(6) 0.0182(3) Uani 1 1 d .
H20 H 0.2909 0.4443 0.2877 0.022 Uiso 1 1 calc R
C21 C 0.29365(9) 0.36518(16) 0.21676(6) 0.0180(3) Uani 1 1 d .
H21 H 0.2752 0.4439 0.1973 0.022 Uiso 1 1 calc R
C22 C 0.34554(11) 0.26061(15) 0.36325(7) 0.0203(4) Uani 1 1 d .
C23 C 0.42465(11) 0.32689(19) 0.38481(7) 0.0308(4) Uani 1 1 d .
H23A H 0.4248 0.4141 0.3678 0.046 Uiso 1 1 calc R
H23C H 0.4644 0.2701 0.3770 0.046 Uiso 1 1 calc R
H23B H 0.4350 0.3387 0.4233 0.046 Uiso 1 1 calc R
C24 C 0.28377(12) 0.34388(19) 0.37933(7) 0.0306(4) Uani 1 1 d .
H24A H 0.2327 0.3098 0.3610 0.046 Uiso 1 1 calc R
H24B H 0.2880 0.4373 0.3694 0.046 Uiso 1 1 calc R
H24C H 0.2912 0.3375 0.4178 0.046 Uiso 1 1 calc R
C25 C 0.34763(11) 0.12260(17) 0.38902(7) 0.0246(4) Uani 1 1 d .
H25C H 0.3591 0.1326 0.4277 0.037 Uiso 1 1 calc R
H25B H 0.3875 0.0680 0.3801 0.037 Uiso 1 1 calc R
H25A H 0.2976 0.0790 0.3757 0.037 Uiso 1 1 calc R
C26 C 0.0000 0.3551(3) 0.2500 0.0283(6) Uani 1 2 d S
H26 H 0.0000 0.4499 0.2500 0.034 Uiso 1 2 calc SR
C27 C 0.06368(11) 0.28538(19) 0.24457(7) 0.0271(4) Uani 1 1 d .
H27 H 0.1078 0.3324 0.2412 0.033 Uiso 1 1 calc R
C28 C 0.06313(10) 0.14713(18) 0.24408(7) 0.0237(4) Uani 1 1 d .
H28 H 0.1068 0.1005 0.2396 0.028 Uiso 1 1 calc R
C29 C 0.0000 0.0749(2) 0.2500 0.0211(5) Uani 1 2 d S
C30 C 0.0000 -0.0759(3) 0.2500 0.0295(6) Uani 1 2 d S
H30A H 0.0346 -0.1085 0.2295 0.044 Uiso 0.50 1 calc PR
H30B H -0.0522 -0.1085 0.2339 0.044 Uiso 0.50 1 calc PR
H30C H 0.0175 -0.1085 0.2866 0.044 Uiso 0.50 1 calc PR

loop_
_atom_site_aniso_label
_atom_site_aniso_U_11
_atom_site_aniso_U_22
_atom_site_aniso_U_33
_atom_site_aniso_U_23
_atom_site_aniso_U_13
_atom_site_aniso_U_12
Fe1 0.01448(19) 0.01202(19) 0.01032(19) 0.00028(12) 0.00316(14) -0.00022(13)
B1 0.0173(10) 0.0161(9) 0.0128(10) 0.0003(6) 0.0033(8) -0.0009(6)
N1 0.0164(7) 0.0130(6) 0.0147(7) 0.0004(5) 0.0040(5) -0.0004(5)
N2 0.0156(6) 0.0148(7) 0.0143(7) -0.0001(5) 0.0045(5) -0.0002(5)
N3 0.0165(7) 0.0131(6) 0.0143(7) 0.0008(5) 0.0043(5) 0.0006(5)
C1 0.0166(8) 0.0145(8) 0.0155(8) 0.0011(6) 0.0043(6) -0.0038(6)
C2 0.0192(8) 0.0240(9) 0.0154(8) 0.0022(6) 0.0046(7) 0.0000(7)
C3 0.0187(8) 0.0218(9) 0.0233(9) 0.0065(7) 0.0046(7) 0.0042(7)
C4 0.0216(8) 0.0154(8) 0.0247(9) -0.0003(6) 0.0096(7) 0.0015(6)
C5 0.0206(8) 0.0152(8) 0.0180(8) -0.0010(6) 0.0068(7) -0.0015(6)
C6 0.0142(8) 0.0182(8) 0.0154(8) 0.0001(6) 0.0053(6) 0.0016(6)
C7 0.0187(8) 0.0231(9) 0.0159(8) -0.0027(6) 0.0048(6) -0.0020(7)
C8 0.0187(8) 0.0207(9) 0.0246(9) -0.0068(7) 0.0080(7) -0.0047(7)
C9 0.0209(8) 0.0158(8) 0.0253(9) 0.0006(6) 0.0098(7) -0.0017(6)
C10 0.0195(8) 0.0173(8) 0.0170(8) 0.0014(6) 0.0057(6) 0.0002(6)
C11 0.0188(8) 0.0105(7) 0.0156(8) 0.0013(6) 0.0047(6) 0.0015(6)
C12 0.0215(9) 0.0175(8) 0.0149(8) 0.0011(6) 0.0061(7) 0.0018(7)
C13 0.0200(8) 0.0177(8) 0.0218(9) 0.0022(6) 0.0096(7) 0.0022(6)
C14 0.0160(8) 0.0186(8) 0.0228(9) 0.0010(6) 0.0033(7) -0.0001(6)
C15 0.0181(8) 0.0160(8) 0.0153(8) 0.0004(6) 0.0023(6) -0.0002(6)
C16 0.0132(8) 0.0182(8) 0.0150(9) -0.0007(6) 0.0032(7) -0.0016(6)
C17 0.0202(8) 0.0155(8) 0.0174(8) -0.0027(6) 0.0063(7) -0.0013(6)
C18 0.0222(8) 0.0148(8) 0.0161(8) 0.0021(6) 0.0046(7) 0.0004(6)
C19 0.0158(8) 0.0186(9) 0.0151(9) -0.0003(6) 0.0037(7) -0.0029(6)
C20 0.0208(8) 0.0163(8) 0.0188(9) -0.0015(6) 0.0076(7) 0.0008(6)
C21 0.0183(8) 0.0183(8) 0.0170(8) 0.0033(6) 0.0041(6) 0.0020(6)
C22 0.0293(10) 0.0173(9) 0.0140(9) -0.0010(6) 0.0051(7) -0.0008(6)
C23 0.0412(11) 0.0261(10) 0.0190(9) -0.0003(7) -0.0025(8) -0.0060(8)
C24 0.0515(12) 0.0250(9) 0.0191(9) 0.0002(7) 0.0159(9) 0.0057(9)
C25 0.0374(10) 0.0214(9) 0.0153(9) 0.0013(7) 0.0076(7) 0.0003(7)
C26 0.0445(16) 0.0194(13) 0.0188(13) 0.000 0.0045(11) 0.000
C27 0.0324(11) 0.0269(9) 0.0212(9) 0.0046(7) 0.0057(8) -0.0044(8)
C28 0.0256(9) 0.0257(9) 0.0192(9) 0.0047(7) 0.0049(7) 0.0030(7)
C29 0.0248(12) 0.0223(12) 0.0130(11) 0.000 -0.0007(9) 0.000
C30 0.0242(13) 0.0235(13) 0.0379(16) 0.000 0.0033(11) 0.000

loop_
_atom_type_symbol
_atom_type_description
_atom_type_scat_dispersion_real
_atom_type_scat_dispersion_imag
_atom_type_scat_source
C C 0.0181 0.0091 'International Tables Vol C Tables 4.2.6.8 and 6.1.1.4'
H H 0.0000 0.0000 'International Tables Vol C Tables 4.2.6.8 and 6.1.1.4'
B B 0.0090 0.0039 'International Tables Vol C Tables 4.2.6.8 and 6.1.1.4'
N N 0.0311 0.0180 'International Tables Vol C Tables 4.2.6.8 and 6.1.1.4'
Fe Fe -1.1336 3.1974 'International Tables Vol C Tables 4.2.6.8 and 6.1.1.4'

loop_
_geom_angle_atom_site_label_1
_geom_angle_atom_site_label_2
_geom_angle_atom_site_label_3
_geom_angle
_geom_angle_site_symmetry_1
_geom_angle_site_symmetry_3
N3 Fe1 N3 180.0 7 .
N3 Fe1 N1 89.73(5) 7 .
N3 Fe1 N1 90.27(5) . .
N3 Fe1 N1 90.27(5) 7 7
N3 Fe1 N1 89.73(5) . 7
N1 Fe1 N1 180.0 . 7
N3 Fe1 N2 89.94(5) 7 .
N3 Fe1 N2 90.06(5) . .
N1 Fe1 N2 89.82(5) . .
N1 Fe1 N2 90.18(5) 7 .
N3 Fe1 N2 90.06(5) 7 7
N3 Fe1 N2 89.94(5) . 7
N1 Fe1 N2 90.18(5) . 7
N1 Fe1 N2 89.82(5) 7 7
N2 Fe1 N2 180.0 . 7
C16 B1 C1 115.56(13) . .
C16 B1 C6 115.09(13) . .
C1 B1 C6 101.76(13) . .
C16 B1 C11 107.99(13) . .
C1 B1 C11 109.33(13) . .
C6 B1 C11 106.64(13) . .
C5 N1 C1 119.56(13) . .
C5 N1 Fe1 119.13(11) . .
C1 N1 Fe1 121.04(10) . .
C10 N2 C6 119.17(13) . .
C10 N2 Fe1 119.35(11) . .
C6 N2 Fe1 121.18(10) . .
C15 N3 C11 119.67(14) . .
C15 N3 Fe1 120.74(11) . .
C11 N3 Fe1 119.52(10) . .
N1 C1 C2 118.04(14) . .
N1 C1 B1 116.61(13) . .
C2 C1 B1 125.19(14) . .
C3 C2 C1 122.13(15) . .
C3 C2 H2 118.9 . .
C1 C2 H2 118.9 . .
C2 C3 C4 118.49(15) . .
C2 C3 H3 120.8 . .
C4 C3 H3 120.8 . .
C5 C4 C3 117.98(15) . .
C5 C4 H4 121.0 . .
C3 C4 H4 121.0 . .
N1 C5 C4 123.64(15) . .
N1 C5 H5 118.2 . .
C4 C5 H5 118.2 . .
N2 C6 C7 118.30(14) . .
N2 C6 B1 116.04(13) . .
C7 C6 B1 125.59(14) . .
C8 C7 C6 122.16(15) . .
C8 C7 H7 118.9 . .
C6 C7 H7 118.9 . .
C7 C8 C9 118.35(15) . .
C7 C8 H8 120.8 . .
C9 C8 H8 120.8 . .
C10 C9 C8 118.06(15) . .
C10 C9 H9 121.0 . .
C8 C9 H9 121.0 . .
N2 C10 C9 123.71(15) . .
N2 C10 H10 118.1 . .
C9 C10 H10 118.1 . .
N3 C11 C12 118.41(14) . .
N3 C11 B1 118.67(14) . .
C12 C11 B1 122.92(14) . .
C13 C12 C11 121.63(15) . .
C13 C12 H12 119.2 . .
C11 C12 H12 119.2 . .
C12 C13 C14 118.75(15) . .
C12 C13 H13 120.6 . .
C14 C13 H13 120.6 . .
C15 C14 C13 118.25(15) . .
C15 C14 H14 120.9 . .
C13 C14 H14 120.9 . .
N3 C15 C14 123.23(15) . .
N3 C15 H15 118.4 . .
C14 C15 H15 118.4 . .
C17 C16 C21 113.89(15) . .
C17 C16 B1 123.78(13) . .
C21 C16 B1 121.86(14) . .
C18 C17 C16 123.20(15) . .
C18 C17 H17 118.4 . .
C16 C17 H17 118.4 . .
C19 C18 C17 121.59(15) . .
C19 C18 H18 119.2 . .
C17 C18 H18 119.2 . .
C18 C19 C20 116.06(15) . .
C18 C19 C22 123.24(14) . .
C20 C19 C22 120.64(14) . .
C21 C20 C19 121.85(15) . .
C21 C20 H20 119.1 . .
C19 C20 H20 119.1 . .
C20 C21 C16 123.11(15) . .
C20 C21 H21 118.4 . .
C16 C21 H21 118.4 . .
C25 C22 C19 112.64(13) . .
C25 C22 C24 107.74(15) . .
C19 C22 C24 110.39(14) . .
C25 C22 C23 108.42(15) . .
C19 C22 C23 107.99(14) . .
C24 C22 C23 109.62(15) . .
C22 C23 H23A 109.5 . .
C22 C23 H23C 109.5 . .
H23A C23 H23C 109.5 . .
C22 C23 H23B 109.5 . .
H23A C23 H23B 109.5 . .
H23C C23 H23B 109.5 . .
C22 C24 H24A 109.5 . .
C22 C24 H24B 109.5 . .
H24A C24 H24B 109.5 . .
C22 C24 H24C 109.5 . .
H24A C24 H24C 109.5 . .
H24B C24 H24C 109.5 . .
C22 C25 H25C 109.5 . .
C22 C25 H25B 109.5 . .
H25C C25 H25B 109.5 . .
C22 C25 H25A 109.5 . .
H25C C25 H25A 109.5 . .
H25B C25 H25A 109.5 . .
C27 C26 C27 119.4(2) 2 .
C27 C26 H26 120.3 2 .
C27 C26 H26 120.3 . .
C26 C27 C28 120.10(18) . .
C26 C27 H27 119.9 . .
C28 C27 H27 119.9 . .
C27 C28 C29 121.50(17) . .
C27 C28 H28 119.3 . .
C29 C28 H28 119.3 . .
C28 C29 C28 117.4(2) 2 .
C28 C29 C30 121.29(11) 2 .
C28 C29 C30 121.29(11) . .
C29 C30 H30A 109.5 . .
C29 C30 H30B 109.5 . .
H30A C30 H30B 109.5 . .
C29 C30 H30C 109.5 . .
H30A C30 H30C 109.5 . .
H30B C30 H30C 109.5 . .

loop_
_geom_bond_atom_site_label_1
_geom_bond_atom_site_label_2
_geom_bond_distance
_geom_bond_site_symmetry_2
Fe1 N3 1.9685(13) 7
Fe1 N3 1.9685(13) .
Fe1 N1 1.9880(13) .
Fe1 N1 1.9881(13) 7
Fe1 N2 1.9902(13) .
Fe1 N2 1.9903(13) 7
B1 C16 1.634(2) .
B1 C1 1.638(2) .
B1 C6 1.641(2) .
B1 C11 1.642(2) .
N1 C5 1.353(2) .
N1 C1 1.363(2) .
N2 C10 1.352(2) .
N2 C6 1.365(2) .
N3 C15 1.357(2) .
N3 C11 1.361(2) .
C1 C2 1.404(2) .
C2 C3 1.379(2) .
C2 H2 0.9500 .
C3 C4 1.388(2) .
C3 H3 0.9500 .
C4 C5 1.377(2) .
C4 H4 0.9500 .
C5 H5 0.9500 .
C6 C7 1.400(2) .
C7 C8 1.378(2) .
C7 H7 0.9500 .
C8 C9 1.388(2) .
C8 H8 0.9500 .
C9 C10 1.377(2) .
C9 H9 0.9500 .
C10 H10 0.9500 .
C11 C12 1.405(2) .
C12 C13 1.381(2) .
C12 H12 0.9500 .
C13 C14 1.387(2) .
C13 H13 0.9500 .
C14 C15 1.376(2) .
C14 H14 0.9500 .
C15 H15 0.9500 .
C16 C17 1.402(2) .
C16 C21 1.406(2) .
C17 C18 1.396(2) .
C17 H17 0.9500 .
C18 C19 1.390(2) .
C18 H18 0.9500 .
C19 C20 1.396(2) .
C19 C22 1.534(2) .
C20 C21 1.387(2) .
C20 H20 0.9500 .
C21 H21 0.9500 .
C22 C25 1.534(2) .
C22 C24 1.538(3) .
C22 C23 1.540(3) .
C23 H23A 0.9800 .
C23 H23C 0.9800 .
C23 H23B 0.9800 .
C24 H24A 0.9800 .
C24 H24B 0.9800 .
C24 H24C 0.9800 .
C25 H25C 0.9800 .
C25 H25B 0.9800 .
C25 H25A 0.9800 .
C26 C27 1.384(2) 2
C26 C27 1.384(2) .
C26 H26 0.9500 .
C27 C28 1.385(3) .
C27 H27 0.9500 .
C28 C29 1.393(2) .
C28 H28 0.9500 .
C29 C28 1.393(2) 2
C29 C30 1.511(3) .
C30 H30A 0.9800 .
C30 H30B 0.9800 .
C30 H30C 0.9800 .

loop_
_geom_torsion_atom_site_label_1
_geom_torsion_atom_site_label_2
_geom_torsion_atom_site_label_3
_geom_torsion_atom_site_label_4
_geom_torsion
_geom_torsion_site_symmetry_1
_geom_torsion_site_symmetry_4
N3 Fe1 N1 C5 -42.74(12) 7 .
N3 Fe1 N1 C5 137.26(12) . .
N1 Fe1 N1 C5 21(6) 7 .
N2 Fe1 N1 C5 -132.69(12) . .
N2 Fe1 N1 C5 47.31(12) 7 .
N3 Fe1 N1 C1 131.28(12) 7 .
N3 Fe1 N1 C1 -48.72(12) . .
N1 Fe1 N1 C1 -165(6) 7 .
N2 Fe1 N1 C1 41.34(12) . .
N2 Fe1 N1 C1 -138.66(12) 7 .
N3 Fe1 N2 C10 44.60(12) 7 .
N3 Fe1 N2 C10 -135.40(12) . .
N1 Fe1 N2 C10 134.33(12) . .
N1 Fe1 N2 C10 -45.67(12) 7 .
N2 Fe1 N2 C10 -32(10) 7 .
N3 Fe1 N2 C6 -129.14(12) 7 .
N3 Fe1 N2 C6 50.86(12) . .
N1 Fe1 N2 C6 -39.42(12) . .
N1 Fe1 N2 C6 140.59(12) 7 .
N2 Fe1 N2 C6 154(10) 7 .
N3 Fe1 N3 C15 -150(12) 7 .
N1 Fe1 N3 C15 -135.24(12) . .
N1 Fe1 N3 C15 44.76(12) 7 .
N2 Fe1 N3 C15 134.94(12) . .
N2 Fe1 N3 C15 -45.06(12) 7 .
N3 Fe1 N3 C11 34(12) 7 .
N1 Fe1 N3 C11 48.02(12) . .
N1 Fe1 N3 C11 -131.98(12) 7 .
N2 Fe1 N3 C11 -41.80(12) . .
N2 Fe1 N3 C11 138.20(12) 7 .
C5 N1 C1 C2 4.0(2) . .
Fe1 N1 C1 C2 -169.96(11) . .
C5 N1 C1 B1 179.61(13) . .
Fe1 N1 C1 B1 5.62(18) . .
C16 B1 C1 N1 171.41(13) . .
C6 B1 C1 N1 -63.16(16) . .
C11 B1 C1 N1 49.36(18) . .
C16 B1 C1 C2 -13.4(2) . .
C6 B1 C1 C2 112.06(17) . .
C11 B1 C1 C2 -135.42(16) . .
N1 C1 C2 C3 -4.6(2) . .
B1 C1 C2 C3 -179.78(15) . .
C1 C2 C3 C4 1.8(3) . .
C2 C3 C4 C5 1.4(2) . .
C1 N1 C5 C4 -0.8(2) . .
Fe1 N1 C5 C4 173.26(12) . .
C3 C4 C5 N1 -2.0(2) . .
C10 N2 C6 C7 -5.5(2) . .
Fe1 N2 C6 C7 168.29(11) . .
C10 N2 C6 B1 177.25(14) . .
Fe1 N2 C6 B1 -9.00(18) . .
C16 B1 C6 N2 -169.26(13) . .
C1 B1 C6 N2 65.00(16) . .
C11 B1 C6 N2 -49.53(17) . .
C16 B1 C6 C7 13.7(2) . .
C1 B1 C6 C7 -112.07(17) . .
C11 B1 C6 C7 133.39(16) . .
N2 C6 C7 C8 4.7(2) . .
B1 C6 C7 C8 -178.33(15) . .
C6 C7 C8 C9 -0.5(2) . .
C7 C8 C9 C10 -2.7(2) . .
C6 N2 C10 C9 2.4(2) . .
Fe1 N2 C10 C9 -171.51(12) . .
C8 C9 C10 N2 1.8(2) . .
C15 N3 C11 C12 -2.8(2) . .
Fe1 N3 C11 C12 173.96(11) . .
C15 N3 C11 B1 177.56(13) . .
Fe1 N3 C11 B1 -5.67(18) . .
C16 B1 C11 N3 -176.59(13) . .
C1 B1 C11 N3 -50.10(18) . .
C6 B1 C11 N3 59.19(17) . .
C16 B1 C11 C12 3.8(2) . .
C1 B1 C11 C12 130.29(16) . .
C6 B1 C11 C12 -120.43(16) . .
N3 C11 C12 C13 1.4(2) . .
B1 C11 C12 C13 -179.02(14) . .
C11 C12 C13 C14 1.1(2) . .
C12 C13 C14 C15 -2.0(2) . .
C11 N3 C15 C14 1.9(2) . .
Fe1 N3 C15 C14 -174.83(12) . .
C13 C14 C15 N3 0.6(2) . .
C1 B1 C16 C17 -32.0(2) . .
C6 B1 C16 C17 -150.28(15) . .
C11 B1 C16 C17 90.74(18) . .
C1 B1 C16 C21 156.35(15) . .
C6 B1 C16 C21 38.1(2) . .
C11 B1 C16 C21 -80.89(17) . .
C21 C16 C17 C18 -5.5(2) . .
B1 C16 C17 C18 -177.73(15) . .
C16 C17 C18 C19 1.8(2) . .
C17 C18 C19 C20 2.8(2) . .
C17 C18 C19 C22 -174.49(15) . .
C18 C19 C20 C21 -3.3(2) . .
C22 C19 C20 C21 174.04(15) . .
C19 C20 C21 C16 -0.7(3) . .
C17 C16 C21 C20 5.0(2) . .
B1 C16 C21 C20 177.36(15) . .
C18 C19 C22 C25 -21.6(2) . .
C20 C19 C22 C25 161.28(16) . .
C18 C19 C22 C24 -142.05(17) . .
C20 C19 C22 C24 40.8(2) . .
C18 C19 C22 C23 98.12(18) . .
C20 C19 C22 C23 -79.02(19) . .
C27 C26 C27 C28 0.62(12) 2 .
C26 C27 C28 C29 -1.3(2) . .
C27 C28 C29 C28 0.64(12) . 2
C27 C28 C29 C30 -179.36(12) . .
